data_7201729
loop_
_publ_author_name
'Tao, Ying'
'Li, Jian-Rong'
'Yu, Qun'
'Song, Wei-Chao'
'Tong, Xiao-Lan'
'Bu, Xian-He'

_publ_section_title
;
 Coordination architectures of 2-(1H-tetrazol-5-yl)pyrazine with group
 IIB metal ions: luminescence and structural dependence on the metal
 ions and preparing conditions
;
_journal_issue 6
_journal_name_full CrystEngComm
_journal_page_first 699
_journal_paper_doi 10.1039/b714081a
_journal_volume 10
_journal_year 2008
_chemical_formula_sum 'C10 H6 Hg N12 O0'
_chemical_formula_weight 494.86
_chemical_name_systematic
;
?
;
_space_group_IT_number 14
_symmetry_cell_setting monoclinic
_symmetry_space_group_name_Hall '-P 2ybc'
_symmetry_space_group_name_H-M 'P 1 21/c 1'
_atom_sites_solution_hydrogens geom
_atom_sites_solution_primary direct
_atom_sites_solution_secondary difmap
_audit_creation_method SHELXL-97
_cell_angle_alpha 90.00
_cell_angle_beta 93.34(3)
_cell_angle_gamma 90.00
_cell_formula_units_Z 4
_cell_length_a 10.235(2)
_cell_length_b 9.3638(19)
_cell_length_c 13.445(3)
_cell_measurement_reflns_used 10600
_cell_measurement_temperature 293(2)
_cell_measurement_theta_max 27.53
_cell_measurement_theta_min 3.04
_cell_volume 1286.4(5)
_computing_structure_refinement 'SHELXL-97 (Sheldrick, 1997)'
_computing_structure_solution 'SHELXS-97 (Sheldrick, 1990)'
_diffrn_ambient_temperature 293(2)
_diffrn_measured_fraction_theta_full 0.999
_diffrn_measured_fraction_theta_max 0.999
_diffrn_measurement_device_type 'Bruker Smart 1000 CCD area detector'
_diffrn_measurement_method '\f and \w scan'
_diffrn_radiation_monochromator graphite
_diffrn_radiation_source 'fine-focus sealed tube'
_diffrn_radiation_type MoK\a
_diffrn_radiation_wavelength 0.71073
_diffrn_reflns_av_R_equivalents 0.0345
_diffrn_reflns_av_sigmaI/netI 0.0286
_diffrn_reflns_limit_h_max 13
_diffrn_reflns_limit_h_min -13
_diffrn_reflns_limit_k_max 12
_diffrn_reflns_limit_k_min -12
_diffrn_reflns_limit_l_max 17
_diffrn_reflns_limit_l_min -17
_diffrn_reflns_number 12376
_diffrn_reflns_theta_full 27.48
_diffrn_reflns_theta_max 27.48
_diffrn_reflns_theta_min 3.04
_exptl_absorpt_coefficient_mu 11.988
_exptl_absorpt_correction_T_max 1.0000
_exptl_absorpt_correction_T_min 0.5081
_exptl_absorpt_correction_type multi-scan
_exptl_absorpt_process_details SADABS
_exptl_crystal_colour Colorless
_exptl_crystal_density_diffrn 2.555
_exptl_crystal_density_method 'not measured'
_exptl_crystal_description Block
_exptl_crystal_F_000 920
_exptl_crystal_size_max 0.20
_exptl_crystal_size_mid 0.18
_exptl_crystal_size_min 0.14
_refine_diff_density_max 1.214
_refine_diff_density_min -1.070
_refine_diff_density_rms 0.114
_refine_ls_extinction_method none
_refine_ls_goodness_of_fit_ref 1.079
_refine_ls_hydrogen_treatment constr
_refine_ls_matrix_type full
_refine_ls_number_parameters 208
_refine_ls_number_reflns 2950
_refine_ls_number_restraints 0
_refine_ls_restrained_S_all 1.079
_refine_ls_R_factor_all 0.0265
_refine_ls_R_factor_gt 0.0228
_refine_ls_shift/su_max 0.002
_refine_ls_shift/su_mean 0.000
_refine_ls_structure_factor_coef Fsqd
_refine_ls_weighting_details 'calc w=1/[\s^2^(Fo^2^)+(0.0000P)^2^+3.0677P] where P=(Fo^2^+2Fc^2^)/3'
_refine_ls_weighting_scheme calc
_refine_ls_wR_factor_gt 0.0436
_refine_ls_wR_factor_ref 0.0448
_reflns_number_gt 2664
_reflns_number_total 2950
_reflns_threshold_expression >2sigma(I)
_cod_data_source_file b714081a.txt
_cod_data_source_block 5
_cod_depositor_comments
;
The following automatic conversions were performed:
'_symmetry_cell_setting' value 'Monoclinic' changed to 'monoclinic'
according to '/home/saulius/struct/CIF-dictionaries/cif_core.dic'
dictionary named 'cif_core.dic' version 2.4.1 from
2010-06-29.

'_exptl_absorpt_correction_type' value 'Multi-Scan' changed
to 'multi-scan' according to
'/home/saulius/struct/CIF-dictionaries/cif_core.dic' dictionary named
'cif_core.dic' version 2.4.1 from 2010-06-29.

Automatic conversion script
Id: cif_fix_enum 1527 2010-12-29 10:47:43Z saulius 
;
_cod_original_cell_volume 1286.4(4)
_cod_original_sg_symbol_H-M P2(1)/c
_cod_database_code 7201729

loop_
_symmetry_equiv_pos_as_xyz
'x, y, z'
'-x, y+1/2, -z+1/2'
'-x, -y, -z'
'x, -y-1/2, z-1/2'

loop_
_atom_site_label
_atom_site_type_symbol
_atom_site_fract_x
_atom_site_fract_y
_atom_site_fract_z
_atom_site_U_iso_or_equiv
_atom_site_adp_type
_atom_site_occupancy
_atom_site_symmetry_multiplicity
_atom_site_calc_flag
_atom_site_refinement_flags
_atom_site_disorder_assembly
_atom_site_disorder_group
Hg1 Hg 0.754242(14) 0.082349(16) 0.235414(10) 0.02762(5) Uani 1 1 d . . .
N1 N 0.9475(3) -0.1089(3) 0.2675(2) 0.0260(7) Uani 1 1 d . . .
N2 N 1.0385(3) -0.1803(4) 0.2215(2) 0.0284(7) Uani 1 1 d . . .
N3 N 1.1010(3) -0.2625(3) 0.2890(2) 0.0248(6) Uani 1 1 d . . .
N4 N 1.0540(3) -0.2473(4) 0.3792(2) 0.0277(7) Uani 1 1 d . . .
N5 N 0.7856(3) 0.0001(4) 0.4148(2) 0.0285(7) Uani 1 1 d . . .
N6 N 0.8118(4) -0.1116(4) 0.6079(3) 0.0389(9) Uani 1 1 d . . .
N7 N 0.4662(3) -0.2136(4) 0.1314(2) 0.0328(8) Uani 1 1 d . . .
N8 N 0.4315(3) -0.1979(4) 0.2265(3) 0.0335(8) Uani 1 1 d . . .
N9 N 0.5066(3) -0.1061(3) 0.2745(2) 0.0292(7) Uani 1 1 d . . .
N10 N 0.5937(3) -0.0585(3) 0.2104(2) 0.0240(6) Uani 1 1 d . . .
N11 N 0.7374(3) -0.0085(4) 0.0431(2) 0.0321(7) Uani 1 1 d . . .
N12 N 0.6711(4) -0.1469(4) -0.1362(2) 0.0356(8) Uani 1 1 d . . .
C1 C 0.9590(3) -0.1514(4) 0.3629(3) 0.0236(7) Uani 1 1 d . . .
C2 C 0.8760(4) -0.0994(4) 0.4406(3) 0.0249(8) Uani 1 1 d . . .
C3 C 0.8893(4) -0.1523(4) 0.5371(3) 0.0304(8) Uani 1 1 d . . .
H3A H 0.9549 -0.2187 0.5529 0.036 Uiso 1 1 calc R . .
C4 C 0.7203(4) -0.0158(5) 0.5806(3) 0.0412(10) Uani 1 1 d . . .
H4A H 0.6628 0.0143 0.6274 0.049 Uiso 1 1 calc R . .
C5 C 0.7078(4) 0.0404(5) 0.4860(3) 0.0375(10) Uani 1 1 d . . .
H5A H 0.6433 0.1083 0.4712 0.045 Uiso 1 1 calc R . .
C6 C 0.5666(3) -0.1267(4) 0.1241(3) 0.0233(7) Uani 1 1 d . . .
C7 C 0.6381(4) -0.1018(4) 0.0346(3) 0.0243(7) Uani 1 1 d . . .
C8 C 0.6055(4) -0.1690(4) -0.0550(3) 0.0321(9) Uani 1 1 d . . .
H8A H 0.5351 -0.2320 -0.0587 0.039 Uiso 1 1 calc R . .
C9 C 0.7704(4) -0.0554(4) -0.1268(3) 0.0341(9) Uani 1 1 d . . .
H9A H 0.8196 -0.0379 -0.1815 0.041 Uiso 1 1 calc R . .
C10 C 0.8031(4) 0.0151(5) -0.0377(3) 0.0361(9) Uani 1 1 d . . .
H10A H 0.8721 0.0798 -0.0346 0.043 Uiso 1 1 calc R . .

loop_
_atom_site_aniso_label
_atom_site_aniso_U_11
_atom_site_aniso_U_22
_atom_site_aniso_U_33
_atom_site_aniso_U_23
_atom_site_aniso_U_13
_atom_site_aniso_U_12
Hg1 0.02726(8) 0.03149(8) 0.02438(8) 0.00117(6) 0.00374(6) -0.00843(6)
N1 0.0258(16) 0.0291(18) 0.0236(15) 0.0013(12) 0.0063(13) 0.0070(13)
N2 0.0287(17) 0.0340(19) 0.0230(16) 0.0016(13) 0.0054(13) 0.0042(14)
N3 0.0241(15) 0.0246(16) 0.0264(15) 0.0008(12) 0.0068(13) 0.0018(13)
N4 0.0274(16) 0.0338(18) 0.0224(15) 0.0033(13) 0.0070(13) 0.0095(14)
N5 0.0280(16) 0.0327(19) 0.0251(16) -0.0002(13) 0.0036(13) 0.0063(14)
N6 0.045(2) 0.044(2) 0.0289(18) 0.0018(15) 0.0108(16) 0.0090(17)
N7 0.0302(17) 0.0330(19) 0.0358(18) -0.0017(14) 0.0063(15) -0.0117(14)
N8 0.0259(17) 0.036(2) 0.0395(19) 0.0044(15) 0.0085(15) -0.0043(14)
N9 0.0285(17) 0.0301(19) 0.0299(17) 0.0046(13) 0.0105(14) 0.0025(13)
N10 0.0230(15) 0.0261(17) 0.0238(15) 0.0008(12) 0.0080(13) -0.0006(12)
N11 0.0335(18) 0.035(2) 0.0281(17) -0.0004(14) 0.0058(15) -0.0085(15)
N12 0.042(2) 0.039(2) 0.0269(17) -0.0044(14) 0.0094(15) -0.0056(16)
C1 0.0230(18) 0.0251(19) 0.0227(18) 0.0011(14) 0.0032(15) 0.0020(14)
C2 0.0226(17) 0.029(2) 0.0238(18) -0.0051(14) 0.0037(15) 0.0013(15)
C3 0.030(2) 0.037(2) 0.0242(19) 0.0033(16) 0.0036(16) 0.0097(17)
C4 0.041(2) 0.049(3) 0.036(2) -0.0025(19) 0.017(2) 0.012(2)
C5 0.041(2) 0.041(2) 0.032(2) -0.0004(17) 0.0107(19) 0.0149(19)
C6 0.0211(17) 0.0238(18) 0.0254(18) 0.0002(13) 0.0047(15) -0.0014(14)
C7 0.0226(17) 0.026(2) 0.0245(18) 0.0014(14) 0.0042(15) -0.0007(14)
C8 0.033(2) 0.033(2) 0.030(2) -0.0044(16) 0.0025(17) -0.0040(17)
C9 0.039(2) 0.035(2) 0.030(2) 0.0023(16) 0.0115(18) -0.0007(18)
C10 0.034(2) 0.041(2) 0.034(2) 0.0004(18) 0.0087(18) -0.0125(19)

loop_
_atom_type_symbol
_atom_type_description
_atom_type_scat_dispersion_real
_atom_type_scat_dispersion_imag
_atom_type_scat_source
C C 0.0033 0.0016 'International Tables Vol C Tables 4.2.6.8 and 6.1.1.4'
H H 0.0000 0.0000 'International Tables Vol C Tables 4.2.6.8 and 6.1.1.4'
N N 0.0061 0.0033 'International Tables Vol C Tables 4.2.6.8 and 6.1.1.4'
O O 0.0106 0.0060 'International Tables Vol C Tables 4.2.6.8 and 6.1.1.4'
Hg Hg -2.3894 9.2266 'International Tables Vol C Tables 4.2.6.8 and 6.1.1.4'

loop_
_geom_angle_atom_site_label_1
_geom_angle_atom_site_label_2
_geom_angle_atom_site_label_3
_geom_angle
_geom_angle_site_symmetry_1
_geom_angle_site_symmetry_3
_geom_angle_publ_flag
N3 Hg1 N10 161.30(11) 2_755 . ?
N3 Hg1 N5 107.78(11) 2_755 . ?
N10 Hg1 N5 90.91(11) . . ?
N3 Hg1 N1 88.10(11) 2_755 . ?
N10 Hg1 N1 99.64(11) . . ?
N5 Hg1 N1 65.98(10) . . ?
N2 N1 C1 105.7(3) . . ?
N2 N1 Hg1 142.3(2) . . ?
C1 N1 Hg1 112.0(2) . . ?
N3 N2 N1 107.3(3) . . ?
N2 N3 N4 112.0(3) . . ?
N2 N3 Hg1 127.4(2) . 2_745 ?
N4 N3 Hg1 120.4(2) . 2_745 ?
C1 N4 N3 102.7(3) . . ?
C5 N5 C2 116.2(3) . . ?
C5 N5 Hg1 123.3(3) . . ?
C2 N5 Hg1 120.3(2) . . ?
C3 N6 C4 115.8(4) . . ?
C6 N7 N8 104.6(3) . . ?
N9 N8 N7 111.1(3) . . ?
N8 N9 N10 107.2(3) . . ?
C6 N10 N9 106.5(3) . . ?
C6 N10 Hg1 123.6(2) . . ?
N9 N10 Hg1 129.7(2) . . ?
C10 N11 C7 117.1(3) . . ?
C9 N12 C8 116.2(3) . . ?
N4 C1 N1 112.3(3) . . ?
N4 C1 C2 123.6(3) . . ?
N1 C1 C2 124.1(3) . . ?
N5 C2 C3 121.2(3) . . ?
N5 C2 C1 117.6(3) . . ?
C3 C2 C1 121.2(3) . . ?
N6 C3 C2 122.4(4) . . ?
N6 C3 H3A 118.8 . . ?
C2 C3 H3A 118.8 . . ?
N6 C4 C5 122.6(4) . . ?
N6 C4 H4A 118.7 . . ?
C5 C4 H4A 118.7 . . ?
N5 C5 C4 121.8(4) . . ?
N5 C5 H5A 119.1 . . ?
C4 C5 H5A 119.1 . . ?
N7 C6 N10 110.7(3) . . ?
N7 C6 C7 126.0(3) . . ?
N10 C6 C7 123.3(3) . . ?
N11 C7 C8 120.9(4) . . ?
N11 C7 C6 116.5(3) . . ?
C8 C7 C6 122.5(3) . . ?
N12 C8 C7 122.4(4) . . ?
N12 C8 H8A 118.8 . . ?
C7 C8 H8A 118.8 . . ?
N12 C9 C10 122.1(4) . . ?
N12 C9 H9A 118.9 . . ?
C10 C9 H9A 118.9 . . ?
N11 C10 C9 121.1(4) . . ?
N11 C10 H10A 119.4 . . ?
C9 C10 H10A 119.4 . . ?

loop_
_geom_bond_atom_site_label_1
_geom_bond_atom_site_label_2
_geom_bond_distance
_geom_bond_site_symmetry_2
_geom_bond_publ_flag
Hg1 N3 2.115(3) 2_755 ?
Hg1 N10 2.119(3) . ?
Hg1 N5 2.534(3) . ?
Hg1 N1 2.684(3) . ?
N1 N2 1.328(4) . ?
N1 C1 1.342(5) . ?
N2 N3 1.325(4) . ?
N3 N4 1.338(4) . ?
N3 Hg1 2.115(3) 2_745 ?
N4 C1 1.333(5) . ?
N5 C5 1.335(5) . ?
N5 C2 1.344(5) . ?
N6 C3 1.330(5) . ?
N6 C4 1.333(6) . ?
N7 C6 1.319(5) . ?
N7 N8 1.355(5) . ?
N8 N9 1.299(5) . ?
N9 N10 1.351(4) . ?
N10 C6 1.339(5) . ?
N11 C10 1.329(5) . ?
N11 C7 1.340(5) . ?
N12 C9 1.330(5) . ?
N12 C8 1.331(5) . ?
C1 C2 1.468(5) . ?
C2 C3 1.388(5) . ?
C3 H3A 0.9300 . ?
C4 C5 1.376(6) . ?
C4 H4A 0.9300 . ?
C5 H5A 0.9300 . ?
C6 C7 1.464(5) . ?
C7 C8 1.383(5) . ?
C8 H8A 0.9300 . ?
C9 C10 1.390(6) . ?
C9 H9A 0.9300 . ?
C10 H10A 0.9300 . ?

loop_
_geom_torsion_atom_site_label_1
_geom_torsion_atom_site_label_2
_geom_torsion_atom_site_label_3
_geom_torsion_atom_site_label_4
_geom_torsion
_geom_torsion_site_symmetry_1
_geom_torsion_site_symmetry_2
_geom_torsion_site_symmetry_3
_geom_torsion_site_symmetry_4
_geom_torsion_publ_flag
N3 Hg1 N1 N2 -69.2(4) 2_755 . . . ?
N10 Hg1 N1 N2 93.7(4) . . . . ?
N5 Hg1 N1 N2 -179.7(4) . . . . ?
N3 Hg1 N1 C1 111.6(3) 2_755 . . . ?
N10 Hg1 N1 C1 -85.5(3) . . . . ?
N5 Hg1 N1 C1 1.2(2) . . . . ?
C1 N1 N2 N3 0.1(4) . . . . ?
Hg1 N1 N2 N3 -179.1(3) . . . . ?
N1 N2 N3 N4 -0.2(4) . . . . ?
N1 N2 N3 Hg1 174.0(2) . . . 2_745 ?
N2 N3 N4 C1 0.2(4) . . . . ?
Hg1 N3 N4 C1 -174.5(2) 2_745 . . . ?
N3 Hg1 N5 C5 104.7(3) 2_755 . . . ?
N10 Hg1 N5 C5 -75.6(3) . . . . ?
N1 Hg1 N5 C5 -175.7(4) . . . . ?
N3 Hg1 N5 C2 -81.9(3) 2_755 . . . ?
N10 Hg1 N5 C2 97.8(3) . . . . ?
N1 Hg1 N5 C2 -2.4(3) . . . . ?
C6 N7 N8 N9 0.1(4) . . . . ?
N7 N8 N9 N10 0.2(4) . . . . ?
N8 N9 N10 C6 -0.4(4) . . . . ?
N8 N9 N10 Hg1 -175.9(2) . . . . ?
N3 Hg1 N10 C6 34.5(5) 2_755 . . . ?
N5 Hg1 N10 C6 -144.7(3) . . . . ?
N1 Hg1 N10 C6 -78.9(3) . . . . ?
N3 Hg1 N10 N9 -150.7(3) 2_755 . . . ?
N5 Hg1 N10 N9 30.1(3) . . . . ?
N1 Hg1 N10 N9 95.9(3) . . . . ?
N3 N4 C1 N1 -0.1(4) . . . . ?
N3 N4 C1 C2 179.5(3) . . . . ?
N2 N1 C1 N4 0.0(4) . . . . ?
Hg1 N1 C1 N4 179.5(2) . . . . ?
N2 N1 C1 C2 -179.6(3) . . . . ?
Hg1 N1 C1 C2 -0.1(4) . . . . ?
C5 N5 C2 C3 -2.2(6) . . . . ?
Hg1 N5 C2 C3 -176.0(3) . . . . ?
C5 N5 C2 C1 177.1(4) . . . . ?
Hg1 N5 C2 C1 3.3(4) . . . . ?
N4 C1 C2 N5 178.4(4) . . . . ?
N1 C1 C2 N5 -2.1(6) . . . . ?
N4 C1 C2 C3 -2.3(6) . . . . ?
N1 C1 C2 C3 177.2(4) . . . . ?
C4 N6 C3 C2 -0.3(6) . . . . ?
N5 C2 C3 N6 2.2(6) . . . . ?
C1 C2 C3 N6 -177.1(4) . . . . ?
C3 N6 C4 C5 -1.3(7) . . . . ?
C2 N5 C5 C4 0.6(6) . . . . ?
Hg1 N5 C5 C4 174.2(3) . . . . ?
N6 C4 C5 N5 1.2(8) . . . . ?
N8 N7 C6 N10 -0.3(4) . . . . ?
N8 N7 C6 C7 -178.4(3) . . . . ?
N9 N10 C6 N7 0.4(4) . . . . ?
Hg1 N10 C6 N7 176.3(2) . . . . ?
N9 N10 C6 C7 178.6(3) . . . . ?
Hg1 N10 C6 C7 -5.6(5) . . . . ?
C10 N11 C7 C8 -0.6(6) . . . . ?
C10 N11 C7 C6 180.0(4) . . . . ?
N7 C6 C7 N11 179.8(4) . . . . ?
N10 C6 C7 N11 2.0(5) . . . . ?
N7 C6 C7 C8 0.4(6) . . . . ?
N10 C6 C7 C8 -177.4(4) . . . . ?
C9 N12 C8 C7 -0.3(6) . . . . ?
N11 C7 C8 N12 1.1(6) . . . . ?
C6 C7 C8 N12 -179.6(4) . . . . ?
C8 N12 C9 C10 -0.9(6) . . . . ?
C7 N11 C10 C9 -0.5(6) . . . . ?
N12 C9 C10 N11 1.3(7) . . . . ?
